data_4074883
loop_
_publ_author_name
'Ito, Shigekazu'
'Nishide, Katsunori'
'Yoshifuji, Masaaki'

_publ_section_title
;
 Structural and Coordination Properties of 3,3-Diphenyl-1-
 (2,4,6-tri-tert-butylphenyl)-2-(trimethylsilyl)-1,3-diphosphapropene
 Derivatives Showing Interesting Conformational Features
;
_journal_coden_ASTM ORGND7
_journal_issue 6
_journal_name_full Organometallics
_journal_page_first 1424
_journal_page_last 1430
_journal_paper_doi 10.1021/om050972l
_journal_volume 25
_journal_year 2006
_chemical_formula_sum 'C36 H52 Cl6 P2 Pd Si'
_chemical_formula_weight 893.97
_chemical_melting_point 217.5(15)
_space_group_IT_number 14
_symmetry_cell_setting monoclinic
_symmetry_Int_Tables_number 14
_symmetry_space_group_name_Hall '-P 2yn'
_symmetry_space_group_name_H-M 'P 1 21/n 1'
_cell_angle_alpha 90
_cell_angle_beta 110.279(4)
_cell_angle_gamma 90
_cell_formula_units_Z 4
_cell_length_a 17.961(5)
_cell_length_b 14.094(3)
_cell_length_c 19.103(5)
_cell_measurement_reflns_used 22145
_cell_measurement_temperature 223
_cell_measurement_theta_max 25.5
_cell_measurement_theta_min 1.1
_cell_volume 4536(2)
_computing_cell_refinement PROCESS-AUTO
_computing_data_collection PROCESS-AUTO
_computing_data_reduction 'teXsan Ver. 1.10'
_computing_publication_material 'teXsan Ver. 1.10'
_computing_structure_refinement 'teXsan Ver. 1.10'
_computing_structure_solution SIR92
_diffrn_measured_fraction_theta_full 0.8152
_diffrn_measured_fraction_theta_max 0.8152
_diffrn_measurement_device_type 'Rigaku RAXIS-IV Imaging Plate'
_diffrn_measurement_method \w
_diffrn_radiation_type 'Mo K\a'
_diffrn_radiation_wavelength 0.7107
_diffrn_reflns_av_R_equivalents 0.076
_diffrn_reflns_limit_h_max 21
_diffrn_reflns_limit_h_min 0
_diffrn_reflns_limit_k_max 15
_diffrn_reflns_limit_k_min 0
_diffrn_reflns_limit_l_max 21
_diffrn_reflns_limit_l_min -23
_diffrn_reflns_number 14256
_diffrn_reflns_theta_full 25.51
_diffrn_reflns_theta_max 25.51
_exptl_absorpt_coefficient_mu 0.882
_exptl_absorpt_correction_T_max 0.838
_exptl_absorpt_correction_T_min 0.524
_exptl_absorpt_correction_type multi-scan
_exptl_absorpt_process_details '(Higashi, 1995)'
_exptl_crystal_colour yellow
_exptl_crystal_density_diffrn 1.306
_exptl_crystal_density_method 'not measured'
_exptl_crystal_description block
_exptl_crystal_size_max 0.250
_exptl_crystal_size_mid 0.200
_exptl_crystal_size_min 0.200
_refine_diff_density_max 1.37
_refine_diff_density_min -3.57
_refine_ls_abs_structure_Flack 0.00000
_refine_ls_extinction_method none
_refine_ls_goodness_of_fit_ref 1.831
_refine_ls_hydrogen_treatment noref
_refine_ls_number_parameters 433
_refine_ls_number_reflns 6892
_refine_ls_R_factor_gt 0.1364
_refine_ls_shift/su_max 0.0000
_refine_ls_structure_factor_coef Fsqd
_refine_ls_weighting_details 'w = 1/[\s^2^(Fo^2^) + (0.12000(Max(Fo^2^,0) + 2Fc^2^)/3)^2^]'
_refine_ls_weighting_scheme calc
_refine_ls_wR_factor_ref 0.3550
_reflns_number_gt 4653
_reflns_number_total 6892
_reflns_threshold_expression F^2^>2.0\s(F^2^)
_cod_data_source_file om050972lsi20051111_115915.cif
_cod_data_source_block 9
_cod_depositor_comments
;
The following automatic conversions were performed:

'_chemical_melting_point' value '216-219' was changed to '217.5(15)'
- the average value was taken and precision was estimated.

Automatic conversion script
Id: cif_fix_values 1715 2011-07-08 13:25:40Z adriana 
;
_cod_original_cell_volume 4536(1)
_cod_original_formula_sum 'C36 H52 Cl6 P2 Pd Si '
_cod_database_code 4074883

loop_
_symmetry_equiv_pos_as_xyz
x,y,z
1/2-x,1/2+y,1/2-z
-x,-y,-z
1/2+x,1/2-y,1/2+z

loop_
_atom_site_label
_atom_site_type_symbol
_atom_site_fract_x
_atom_site_fract_y
_atom_site_fract_z
_atom_site_U_iso_or_equiv
_atom_site_adp_type
_atom_site_occupancy
_atom_site_calc_flag
_atom_site_refinement_flags
Pd Pd 0.3188 0.2295 0.8351 0.0454 Uani 1.00 d .
Cl(1) Cl 0.4541 0.2364 0.9101 0.0709 Uani 1.00 d .
Cl(2) Cl 0.3370 0.2779 0.7250 0.0649 Uani 1.00 d .
Cl(3) Cl -0.1256 -0.1435 0.6385 0.2304 Uani 1.00 d .
Cl(4) Cl -0.0664 -0.2295 0.7811 0.4025 Uani 1.00 d .
Cl(5) Cl -0.3727 -0.2662 0.5123 0.3409 Uani 0.50 d P
Cl(6) Cl -0.4144 -0.0754 0.4526 0.3582 Uani 0.50 d P
Cl(7) Cl -0.4759 -0.1416 0.4523 0.6063 Uani 0.50 d P
Cl(8) Cl -0.2978 -0.1279 0.4808 0.2561 Uani 0.50 d P
P(1) P 0.2666 0.1817 0.9180 0.0502 Uani 1.00 d .
P(2) P 0.1852 0.2255 0.7845 0.0499 Uani 1.00 d .
Si Si 0.0759 0.1681 0.8924 0.1035 Uani 1.00 d .
C(1) C 0.1688 0.1831 0.8687 0.0606 Uani 1.00 d .
C(2) C 0.2969 0.1448 1.0149 0.0565 Uani 1.00 d .
C(3) C 0.3052 0.0432 1.0317 0.0862 Uani 1.00 d .
C(4) C 0.3028 0.0190 1.1011 0.0722 Uani 1.00 d .
C(5) C 0.2990 0.0855 1.1544 0.0749 Uani 1.00 d .
C(6) C 0.2991 0.1803 1.1374 0.0747 Uani 1.00 d .
C(7) C 0.2994 0.2156 1.0699 0.0657 Uani 1.00 d .
C(8) C 0.3225 -0.0301 0.9813 0.3528 Uani 1.00 d .
C(9) C 0.3642 0.0042 0.9369 0.4873 Uani 1.00 d .
C(10) C 0.2395 -0.0622 0.9176 0.4203 Uani 1.00 d .
C(11) C 0.3531 -0.1210 1.0211 0.1072 Uani 1.00 d .
C(12) C 0.2880 0.0496 1.2276 0.1439 Uani 1.00 d .
C(13) C 0.2102 -0.0043 1.2042 0.2417 Uani 1.00 d .
C(14) C 0.3663 -0.0149 1.2672 0.2783 Uani 1.00 d .
C(15) C 0.2877 0.1245 1.2790 0.1431 Uani 1.00 d .
C(16) C 0.3068 0.3266 1.0657 0.0981 Uani 1.00 d .
C(17) C 0.3845 0.3498 1.1239 0.2706 Uani 1.00 d .
C(18) C 0.2435 0.3743 1.0870 0.1542 Uani 1.00 d .
C(19) C 0.3033 0.3691 0.9921 0.1443 Uani 1.00 d .
C(20) C 0.1406 0.3406 0.7553 0.0562 Uani 1.00 d .
C(21) C 0.1851 0.4229 0.7851 0.0694 Uani 1.00 d .
C(22) C 0.1511 0.5126 0.7702 0.0868 Uani 1.00 d .
C(23) C 0.0725 0.5246 0.7254 0.0836 Uani 1.00 d .
C(24) C 0.0278 0.4423 0.6962 0.0721 Uani 1.00 d .
C(25) C 0.0634 0.3510 0.7143 0.0617 Uani 1.00 d .
C(26) C 0.1430 0.1468 0.7086 0.0491 Uani 1.00 d .
C(27) C 0.1268 0.1804 0.6350 0.0701 Uani 1.00 d .
C(28) C 0.0964 0.1173 0.5746 0.0805 Uani 1.00 d .
C(29) C 0.0834 0.0265 0.5881 0.0933 Uani 1.00 d .
C(30) C 0.0998 -0.0104 0.6589 0.0884 Uani 1.00 d .
C(31) C 0.1311 0.0523 0.7195 0.0627 Uani 1.00 d .
C(32) C 0.0250 0.2816 0.8771 0.2037 Uani 1.00 d .
C(33) C 0.0090 0.0853 0.8211 0.1894 Uani 1.00 d .
C(34) C 0.0953 0.1224 0.9846 0.1201 Uani 1.00 d .
C(35) C -0.0405 -0.1848 0.7113 0.3030 Uani 1.00 d .
C(36) C -0.3755 -0.1724 0.4340 0.2731 Uani 1.00 d .
H(1) H 0.3027 -0.0472 1.1130 0.0864 Uiso 1.00 calc .
H(2) H 0.2978 0.2231 1.1749 0.0878 Uiso 1.00 calc .
H(3) H 0.4270 0.0154 0.9842 0.5289 Uiso 1.00 calc .
H(4) H 0.3805 -0.0376 0.9108 0.5289 Uiso 1.00 calc .
H(5) H 0.3571 0.0653 0.9234 0.5289 Uiso 1.00 calc .
H(6) H 0.2158 -0.0060 0.8904 0.4442 Uiso 1.00 calc .
H(7) H 0.2503 -0.1060 0.8865 0.4442 Uiso 1.00 calc .
H(8) H 0.2049 -0.0871 0.9409 0.4442 Uiso 1.00 calc .
H(9) H 0.3700 -0.1599 0.9890 0.1268 Uiso 1.00 calc .
H(10) H 0.3137 -0.1518 1.0347 0.1268 Uiso 1.00 calc .
H(11) H 0.3976 -0.1064 1.0646 0.1268 Uiso 1.00 calc .
H(12) H 0.1675 0.0379 1.1757 0.4053 Uiso 1.00 calc .
H(13) H 0.2112 -0.0562 1.1731 0.4053 Uiso 1.00 calc .
H(14) H 0.1989 -0.0255 1.2463 0.4053 Uiso 1.00 calc .
H(15) H 0.3600 -0.0716 1.2334 0.2757 Uiso 1.00 calc .
H(16) H 0.3600 -0.0424 1.3117 0.2757 Uiso 1.00 calc .
H(17) H 0.4105 0.0141 1.2746 0.2757 Uiso 1.00 calc .
H(18) H 0.2928 0.0963 1.3255 0.1624 Uiso 1.00 calc .
H(19) H 0.3338 0.1637 1.2858 0.1624 Uiso 1.00 calc .
H(20) H 0.2419 0.1596 1.2599 0.1624 Uiso 1.00 calc .
H(21) H 0.4247 0.3175 1.1086 0.4172 Uiso 1.00 calc .
H(22) H 0.3863 0.3314 1.1692 0.4172 Uiso 1.00 calc .
H(23) H 0.3930 0.4165 1.1202 0.4172 Uiso 1.00 calc .
H(24) H 0.2413 0.3461 1.1328 0.2028 Uiso 1.00 calc .
H(25) H 0.2550 0.4397 1.0963 0.2028 Uiso 1.00 calc .
H(26) H 0.1932 0.3665 1.0496 0.2028 Uiso 1.00 calc .
H(27) H 0.3141 0.4356 0.9974 0.1497 Uiso 1.00 calc .
H(28) H 0.2504 0.3615 0.9556 0.1497 Uiso 1.00 calc .
H(29) H 0.3397 0.3393 0.9735 0.1497 Uiso 1.00 calc .
H(30) H 0.2395 0.4181 0.8163 0.0813 Uiso 1.00 calc .
H(31) H 0.1829 0.5681 0.7907 0.1062 Uiso 1.00 calc .
H(32) H 0.0504 0.5860 0.7154 0.1012 Uiso 1.00 calc .
H(33) H -0.0250 0.4480 0.6635 0.0879 Uiso 1.00 calc .
H(34) H 0.0315 0.2962 0.6960 0.0726 Uiso 1.00 calc .
H(35) H 0.1366 0.2441 0.6260 0.0851 Uiso 1.00 calc .
H(36) H 0.0859 0.1385 0.5242 0.0965 Uiso 1.00 calc .
H(37) H 0.0600 -0.0145 0.5478 0.1119 Uiso 1.00 calc .
H(38) H 0.0926 -0.0751 0.6659 0.1072 Uiso 1.00 calc .
H(39) H 0.1440 0.0284 0.7685 0.0743 Uiso 1.00 calc .
H(40) H 0.0589 0.3299 0.9103 0.2398 Uiso 1.00 calc .
H(41) H 0.0137 0.3039 0.8274 0.2398 Uiso 1.00 calc .
H(42) H -0.0227 0.2793 0.8879 0.2398 Uiso 1.00 calc .
H(43) H 0.0012 0.1131 0.7722 0.2415 Uiso 1.00 calc .
H(44) H -0.0412 0.0845 0.8274 0.2415 Uiso 1.00 calc .
H(45) H 0.0315 0.0269 0.8250 0.2415 Uiso 1.00 calc .
H(46) H 0.0459 0.1137 0.9930 0.1507 Uiso 1.00 calc .
H(47) H 0.1198 0.0606 0.9885 0.1507 Uiso 1.00 calc .
H(48) H 0.1283 0.1628 1.0204 0.1507 Uiso 1.00 calc .
H(49) H -0.0038 -0.1483 0.7287 0.3842 Uiso 1.00 calc .
H(50) H -0.0259 -0.2479 0.6929 0.3842 Uiso 1.00 calc .

loop_
_atom_site_aniso_label
_atom_site_aniso_U_11
_atom_site_aniso_U_22
_atom_site_aniso_U_33
_atom_site_aniso_U_12
_atom_site_aniso_U_13
_atom_site_aniso_U_23
Pd 0.0447 0.0419 0.0422 0.0024 0.0059 0.0003
Cl(1) 0.0515 0.0625 0.0783 0.0072 -0.0035 -0.0078
Cl(2) 0.0735 0.0622 0.0629 -0.0054 0.0287 0.0076
Cl(3) 0.1790 0.2820 0.2659 0.0769 0.1221 -0.0041
Cl(4) 0.2589 0.4648 0.5842 0.2271 0.2735 0.3530
Cl(5) 0.3397 0.4271 0.3581 0.1151 0.2505 0.0675
Cl(6) 0.4740 0.3296 0.3057 0.1337 0.1790 0.0351
Cl(7) 0.5290 0.8567 0.4936 -0.3773 0.2537 -0.0247
Cl(8) 0.3896 0.1753 0.2080 -0.1176 0.1094 -0.0921
P(1) 0.0530 0.0505 0.0433 0.0063 0.0120 0.0044
P(2) 0.0482 0.0493 0.0461 0.0029 0.0087 0.0064
Si 0.0505 0.1762 0.0846 0.0065 0.0244 0.0483
C(1) 0.0523 0.0780 0.0472 0.0100 0.0116 0.0152
C(2) 0.0276 0.1042 0.0353 0.0066 0.0079 -0.0041
C(3) 0.0577 0.1161 0.0575 -0.0285 -0.0149 0.0493
C(4) 0.0601 0.0942 0.0586 -0.0088 0.0160 0.0123
C(5) 0.0599 0.1145 0.0496 -0.0035 0.0179 0.0087
C(6) 0.0581 0.1100 0.0508 0.0210 0.0124 0.0037
C(7) 0.0773 0.0635 0.0654 0.0096 0.0363 0.0050
C(8) 0.7785 0.1753 0.0365 0.3557 0.0551 0.0140
C(9) 1.1129 0.1316 0.6159 -0.0071 0.8055 -0.0069
C(10) 0.7801 0.2685 0.0914 0.3519 -0.0026 -0.0035
C(11) 0.0726 0.1345 0.1115 0.0326 0.0280 0.0354
C(12) 0.1404 0.2644 0.0474 -0.0432 0.0584 0.0221
C(13) 0.1674 0.4542 0.1112 -0.1976 0.0582 0.0115
C(14) 0.2890 0.4421 0.1664 0.2615 0.1584 0.2374
C(15) 0.1200 0.2660 0.0705 0.0097 0.0677 0.0203
C(16) 0.1458 0.0559 0.0663 0.0313 0.0036 -0.0107
C(17) 0.0814 0.1516 0.4362 -0.0390 -0.0913 -0.0325
C(18) 0.1661 0.1478 0.1837 0.0859 0.1050 0.0084
C(19) 0.3288 0.0423 0.1014 -0.0146 0.1248 -0.0053
C(20) 0.0503 0.0494 0.0660 0.0053 0.0164 0.0087
C(21) 0.0723 0.0528 0.0690 -0.0016 0.0066 -0.0029
C(22) 0.0841 0.0568 0.1062 0.0159 0.0159 -0.0127
C(23) 0.0794 0.0727 0.1000 0.0214 0.0328 0.0142
C(24) 0.0669 0.0724 0.0732 0.0248 0.0193 0.0230
C(25) 0.0528 0.0660 0.0590 0.0050 0.0100 0.0172
C(26) 0.0349 0.0498 0.0482 -0.0030 -0.0037 0.0080
C(27) 0.0878 0.0585 0.0496 0.0022 0.0054 0.0128
C(28) 0.0845 0.0793 0.0580 0.0041 -0.0002 -0.0110
C(29) 0.0705 0.0754 0.0944 0.0028 -0.0218 -0.0186
C(30) 0.1017 0.0223 0.1106 -0.0045 -0.0022 -0.0031
C(31) 0.0519 0.0493 0.0696 0.0052 -0.0009 0.0198
C(32) 0.1751 0.2302 0.2695 0.1638 0.1580 0.1801
C(33) 0.0990 0.3579 0.1158 -0.1459 0.0429 -0.0937
C(34) 0.0722 0.1999 0.0724 -0.0108 0.0049 0.0390
C(35) 0.1323 0.4505 0.2874 0.1295 0.0235 -0.2090
C(36) 0.3241 0.3111 0.2886 -0.1572 0.2389 -0.1909

loop_
_atom_type_symbol
_atom_type_description
_atom_type_scat_dispersion_real
_atom_type_scat_dispersion_imag
_atom_type_scat_source
C C 0.003 0.002
;International Tables for Crystallography
(1992, Vol. C, Tables 4.2.6.8 and 6.1.1.1)
;
H H 0.000 0.000
;International Tables for Crystallography
(1992, Vol. C, Table 6.1.1.2)
;
Cl Cl 0.148 0.159
;International Tables for Crystallography
(1992, Vol. C, Tables 4.2.6.8 and 6.1.1.1)
;
P P 0.102 0.094
;International Tables for Crystallography
(1992, Vol. C, Tables 4.2.6.8 and 6.1.1.1)
;
Pd Pd -0.999 1.007
;International Tables for Crystallography
(1992, Vol. C, Tables 4.2.6.8 and 6.1.1.1)
;
Si Si 0.082 0.070
;International Tables for Crystallography
(1992, Vol. C, Tables 4.2.6.8 and 6.1.1.1)
;

loop_
_geom_angle_atom_site_label_1
_geom_angle_atom_site_label_2
_geom_angle_atom_site_label_3
_geom_angle
_geom_angle_site_symmetry_2
_geom_angle_site_symmetry_3
_geom_angle_publ_flag
Cl(1) Pd Cl(2) 95.7(2) 1_555 1_555 yes
Cl(1) Pd P(1) 100.4(1) 1_555 1_555 yes
Cl(1) Pd P(2) 168.9(1) 1_555 1_555 yes
Cl(2) Pd P(1) 163.9(1) 1_555 1_555 yes
Cl(2) Pd P(2) 94.7(1) 1_555 1_555 yes
P(1) Pd P(2) 69.3(1) 1_555 1_555 yes
Cl(7) Cl(6) Cl(8) 117(5) 1_555 1_555 yes
Cl(7) Cl(6) C(36) 80(5) 1_555 1_555 yes
Cl(8) Cl(6) C(36) 45(2) 1_555 1_555 yes
Cl(6) Cl(7) C(36) 53(3) 1_555 1_555 yes
Cl(6) Cl(8) C(36) 50(2) 1_555 1_555 yes
Pd P(1) C(1) 102.5(5) 1_555 1_555 yes
Pd P(1) C(2) 140.2(4) 1_555 1_555 yes
C(1) P(1) C(2) 117.4(6) 1_555 1_555 yes
Pd P(2) C(1) 95.9(5) 1_555 1_555 yes
Pd P(2) C(20) 113.7(5) 1_555 1_555 yes
Pd P(2) C(26) 117.1(5) 1_555 1_555 yes
C(1) P(2) C(20) 112.0(7) 1_555 1_555 yes
C(1) P(2) C(26) 111.1(7) 1_555 1_555 yes
C(20) P(2) C(26) 106.9(7) 1_555 1_555 yes
C(1) Si C(32) 107(1) 1_555 1_555 yes
C(1) Si C(33) 107.0(10) 1_555 1_555 yes
C(1) Si C(34) 112.9(8) 1_555 1_555 yes
C(32) Si C(33) 105(2) 1_555 1_555 yes
C(32) Si C(34) 112(1) 1_555 1_555 yes
C(33) Si C(34) 110(1) 1_555 1_555 yes
P(1) C(1) P(2) 92.3(7) 1_555 1_555 yes
P(1) C(1) Si 134.8(8) 1_555 1_555 yes
P(2) C(1) Si 132.2(8) 1_555 1_555 yes
P(1) C(2) C(3) 118(1) 1_555 1_555 yes
P(1) C(2) C(7) 117(1) 1_555 1_555 yes
C(3) C(2) C(7) 122(1) 1_555 1_555 yes
C(2) C(3) C(4) 114(1) 1_555 1_555 yes
C(2) C(3) C(8) 123(1) 1_555 1_555 yes
C(4) C(3) C(8) 121(2) 1_555 1_555 yes
C(3) C(4) C(5) 123(1) 1_555 1_555 yes
C(4) C(5) C(6) 118(1) 1_555 1_555 yes
C(4) C(5) C(12) 119(2) 1_555 1_555 yes
C(6) C(5) C(12) 122(1) 1_555 1_555 yes
C(5) C(6) C(7) 124(1) 1_555 1_555 yes
C(2) C(7) C(6) 114(1) 1_555 1_555 yes
C(2) C(7) C(16) 129(1) 1_555 1_555 yes
C(6) C(7) C(16) 115(1) 1_555 1_555 yes
C(3) C(8) C(9) 114(4) 1_555 1_555 yes
C(3) C(8) C(10) 109(3) 1_555 1_555 yes
C(3) C(8) C(11) 112(1) 1_555 1_555 yes
C(9) C(8) C(10) 100(4) 1_555 1_555 yes
C(9) C(8) C(11) 115(4) 1_555 1_555 yes
C(10) C(8) C(11) 102(3) 1_555 1_555 yes
C(5) C(12) C(13) 106(1) 1_555 1_555 yes
C(5) C(12) C(14) 103(1) 1_555 1_555 yes
C(5) C(12) C(15) 113(2) 1_555 1_555 yes
C(13) C(12) C(14) 114(3) 1_555 1_555 yes
C(13) C(12) C(15) 110(2) 1_555 1_555 yes
C(14) C(12) C(15) 107(2) 1_555 1_555 yes
C(7) C(16) C(17) 104(1) 1_555 1_555 yes
C(7) C(16) C(18) 110(2) 1_555 1_555 yes
C(7) C(16) C(19) 117(1) 1_555 1_555 yes
C(17) C(16) C(18) 107(2) 1_555 1_555 yes
C(17) C(16) C(19) 109(3) 1_555 1_555 yes
C(18) C(16) C(19) 106(2) 1_555 1_555 yes
P(2) C(20) C(21) 118(1) 1_555 1_555 yes
P(2) C(20) C(25) 122(1) 1_555 1_555 yes
C(21) C(20) C(25) 118(1) 1_555 1_555 yes
C(20) C(21) C(22) 121(1) 1_555 1_555 yes
C(21) C(22) C(23) 121(1) 1_555 1_555 yes
C(22) C(23) C(24) 117(1) 1_555 1_555 yes
C(23) C(24) C(25) 120(1) 1_555 1_555 yes
C(20) C(25) C(24) 121(1) 1_555 1_555 yes
P(2) C(26) C(27) 119(1) 1_555 1_555 yes
P(2) C(26) C(31) 121(1) 1_555 1_555 yes
C(27) C(26) C(31) 118(1) 1_555 1_555 yes
C(26) C(27) C(28) 119(1) 1_555 1_555 yes
C(27) C(28) C(29) 119(1) 1_555 1_555 yes
C(28) C(29) C(30) 123(1) 1_555 1_555 yes
C(29) C(30) C(31) 117(1) 1_555 1_555 yes
C(26) C(31) C(30) 121(1) 1_555 1_555 yes
Cl(3) C(35) Cl(4) 110(2) 1_555 1_555 yes
Cl(5) C(36) Cl(6) 107(2) 1_555 1_555 yes
Cl(5) C(36) Cl(7) 78(3) 1_555 1_555 yes
Cl(5) C(36) Cl(8) 93(3) 1_555 1_555 yes
Cl(6) C(36) Cl(7) 45(3) 1_555 1_555 yes
Cl(6) C(36) Cl(8) 84(3) 1_555 1_555 yes
Cl(7) C(36) Cl(8) 120(3) 1_555 1_555 yes

loop_
_geom_bond_atom_site_label_1
_geom_bond_atom_site_label_2
_geom_bond_distance
_geom_bond_publ_flag
Pd Cl(1) 2.358(4) yes
Pd Cl(2) 2.339(4) yes
Pd P(1) 2.207(4) yes
Pd P(2) 2.255(4) yes
Cl(3) C(35) 1.77(5) yes
Cl(4) C(35) 1.68(7) yes
Cl(5) C(36) 1.98(7) yes
Cl(6) Cl(7) 1.44(7) yes
Cl(6) Cl(8) 2.11(5) yes
Cl(6) C(36) 1.63(6) yes
Cl(7) C(36) 2.0(1) yes
Cl(8) C(36) 1.51(5) yes
P(1) C(1) 1.68(1) yes
P(1) C(2) 1.82(1) yes
P(2) C(1) 1.83(1) yes
P(2) C(20) 1.81(2) yes
P(2) C(26) 1.77(1) yes
Si C(1) 1.89(2) yes
Si C(32) 1.81(3) yes
Si C(33) 1.88(2) yes
Si C(34) 1.79(2) yes
C(2) C(3) 1.46(3) yes
C(2) C(7) 1.44(2) yes
C(3) C(4) 1.38(2) yes
C(3) C(8) 1.52(3) yes
C(4) C(5) 1.40(2) yes
C(5) C(6) 1.38(3) yes
C(5) C(12) 1.56(2) yes
C(6) C(7) 1.38(2) yes
C(7) C(16) 1.57(3) yes
C(8) C(9) 1.40(7) yes
C(8) C(10) 1.63(9) yes
C(8) C(11) 1.49(3) yes
C(12) C(13) 1.51(3) yes
C(12) C(14) 1.63(4) yes
C(12) C(15) 1.44(4) yes
C(16) C(17) 1.49(3) yes
C(16) C(18) 1.49(3) yes
C(16) C(19) 1.51(3) yes
C(20) C(21) 1.41(2) yes
C(20) C(25) 1.34(2) yes
C(21) C(22) 1.39(2) yes
C(22) C(23) 1.38(3) yes
C(23) C(24) 1.41(3) yes
C(24) C(25) 1.43(2) yes
C(26) C(27) 1.42(2) yes
C(26) C(31) 1.38(2) yes
C(27) C(28) 1.41(2) yes
C(28) C(29) 1.34(3) yes
C(29) C(30) 1.38(3) yes
C(30) C(31) 1.41(2) yes

loop_
_geom_torsion_atom_site_label_1
_geom_torsion_atom_site_label_2
_geom_torsion_atom_site_label_3
_geom_torsion_atom_site_label_4
_geom_torsion
_geom_torsion_site_symmetry_1
_geom_torsion_site_symmetry_2
_geom_torsion_site_symmetry_3
_geom_torsion_site_symmetry_4
_geom_torsion_publ_flag
Pd P(1) C(1) P(2) -0.7(7) 1_555 1_555 1_555 1_555 yes
Pd P(1) C(1) Si -171(1) 1_555 1_555 1_555 1_555 yes
Pd P(1) C(2) C(3) -95(1) 1_555 1_555 1_555 1_555 yes
Pd P(1) C(2) C(7) 93(1) 1_555 1_555 1_555 1_555 yes
Pd P(2) C(1) P(1) 0.6(7) 1_555 1_555 1_555 1_555 yes
Pd P(2) C(1) Si 171(1) 1_555 1_555 1_555 1_555 yes
Pd P(2) C(20) C(21) -19(1) 1_555 1_555 1_555 1_555 yes
Pd P(2) C(20) C(25) 170(1) 1_555 1_555 1_555 1_555 yes
Pd P(2) C(26) C(27) -91(1) 1_555 1_555 1_555 1_555 yes
Pd P(2) C(26) C(31) 83(1) 1_555 1_555 1_555 1_555 yes
Cl(1) Pd P(1) C(1) 176.1(6) 1_555 1_555 1_555 1_555 yes
Cl(1) Pd P(1) C(2) -4.1(9) 1_555 1_555 1_555 1_555 yes
Cl(1) Pd P(2) C(1) -24(1) 1_555 1_555 1_555 1_555 yes
Cl(1) Pd P(2) C(20) 93.1(9) 1_555 1_555 1_555 1_555 yes
Cl(1) Pd P(2) C(26) -141.3(9) 1_555 1_555 1_555 1_555 yes
Cl(2) Pd P(1) C(1) -5.2(9) 1_555 1_555 1_555 1_555 yes
Cl(2) Pd P(1) C(2) 174.7(9) 1_555 1_555 1_555 1_555 yes
Cl(2) Pd P(2) C(1) 177.9(6) 1_555 1_555 1_555 1_555 yes
Cl(2) Pd P(2) C(20) -65.0(5) 1_555 1_555 1_555 1_555 yes
Cl(2) Pd P(2) C(26) 60.6(5) 1_555 1_555 1_555 1_555 yes
Cl(5) C(36) Cl(6) Cl(7) -53(4) 1_555 1_555 1_555 1_555 yes
Cl(5) C(36) Cl(6) Cl(8) 91(3) 1_555 1_555 1_555 1_555 yes
Cl(5) C(36) Cl(7) Cl(6) 128(4) 1_555 1_555 1_555 1_555 yes
Cl(5) C(36) Cl(8) Cl(6) -107(2) 1_555 1_555 1_555 1_555 yes
Cl(6) Cl(7) C(36) Cl(8) 41(6) 1_555 1_555 1_555 1_555 yes
Cl(6) Cl(8) C(36) Cl(7) -28(4) 1_555 1_555 1_555 1_555 yes
Cl(7) Cl(6) Cl(8) C(36) 39(5) 1_555 1_555 1_555 1_555 yes
Cl(7) Cl(6) C(36) Cl(8) -144(4) 1_555 1_555 1_555 1_555 yes
Cl(7) C(36) Cl(6) Cl(8) 144(4) 1_555 1_555 1_555 1_555 yes
Cl(8) Cl(6) Cl(7) C(36) -27(3) 1_555 1_555 1_555 1_555 yes
P(1) Pd P(2) C(1) -0.5(6) 1_555 1_555 1_555 1_555 yes
P(1) Pd P(2) C(20) 116.6(6) 1_555 1_555 1_555 1_555 yes
P(1) Pd P(2) C(26) -117.8(5) 1_555 1_555 1_555 1_555 yes
P(1) C(1) P(2) C(20) -117.9(8) 1_555 1_555 1_555 1_555 yes
P(1) C(1) P(2) C(26) 122.7(7) 1_555 1_555 1_555 1_555 yes
P(1) C(1) Si C(32) 112(2) 1_555 1_555 1_555 1_555 yes
P(1) C(1) Si C(33) -134(1) 1_555 1_555 1_555 1_555 yes
P(1) C(1) Si C(34) -12(2) 1_555 1_555 1_555 1_555 yes
P(1) C(2) C(3) C(4) -160(1) 1_555 1_555 1_555 1_555 yes
P(1) C(2) C(3) C(8) 25(3) 1_555 1_555 1_555 1_555 yes
P(1) C(2) C(7) C(6) 161(1) 1_555 1_555 1_555 1_555 yes
P(1) C(2) C(7) C(16) -22(2) 1_555 1_555 1_555 1_555 yes
P(2) Pd P(1) C(1) 0.6(6) 1_555 1_555 1_555 1_555 yes
P(2) Pd P(1) C(2) -179.6(9) 1_555 1_555 1_555 1_555 yes
P(2) C(1) P(1) C(2) 179.4(7) 1_555 1_555 1_555 1_555 yes
P(2) C(1) Si C(32) -54(2) 1_555 1_555 1_555 1_555 yes
P(2) C(1) Si C(33) 58(1) 1_555 1_555 1_555 1_555 yes
P(2) C(1) Si C(34) 179(1) 1_555 1_555 1_555 1_555 yes
P(2) C(20) C(21) C(22) -173(1) 1_555 1_555 1_555 1_555 yes
P(2) C(20) C(25) C(24) 175(1) 1_555 1_555 1_555 1_555 yes
P(2) C(26) C(27) C(28) 177(1) 1_555 1_555 1_555 1_555 yes
P(2) C(26) C(31) C(30) -177(1) 1_555 1_555 1_555 1_555 yes
Si C(1) P(1) C(2) 8(1) 1_555 1_555 1_555 1_555 yes
Si C(1) P(2) C(20) 53(1) 1_555 1_555 1_555 1_555 yes
Si C(1) P(2) C(26) -66(1) 1_555 1_555 1_555 1_555 yes
C(1) P(1) C(2) C(3) 84(1) 1_555 1_555 1_555 1_555 yes
C(1) P(1) C(2) C(7) -86(1) 1_555 1_555 1_555 1_555 yes
C(1) P(2) C(20) C(21) 88(1) 1_555 1_555 1_555 1_555 yes
C(1) P(2) C(20) C(25) -82(1) 1_555 1_555 1_555 1_555 yes
C(1) P(2) C(26) C(27) 159(1) 1_555 1_555 1_555 1_555 yes
C(1) P(2) C(26) C(31) -25(1) 1_555 1_555 1_555 1_555 yes
C(2) C(3) C(4) C(5) -4(2) 1_555 1_555 1_555 1_555 yes
C(2) C(3) C(8) C(9) 27(7) 1_555 1_555 1_555 1_555 yes
C(2) C(3) C(8) C(10) -84(4) 1_555 1_555 1_555 1_555 yes
C(2) C(3) C(8) C(11) 161(2) 1_555 1_555 1_555 1_555 yes
C(2) C(7) C(6) C(5) 1(2) 1_555 1_555 1_555 1_555 yes
C(2) C(7) C(16) C(17) -115(2) 1_555 1_555 1_555 1_555 yes
C(2) C(7) C(16) C(18) 129(2) 1_555 1_555 1_555 1_555 yes
C(2) C(7) C(16) C(19) 6(3) 1_555 1_555 1_555 1_555 yes
C(3) C(2) C(7) C(6) -8(2) 1_555 1_555 1_555 1_555 yes
C(3) C(2) C(7) C(16) 167(1) 1_555 1_555 1_555 1_555 yes
C(3) C(4) C(5) C(6) -1(2) 1_555 1_555 1_555 1_555 yes
C(3) C(4) C(5) C(12) 173(1) 1_555 1_555 1_555 1_555 yes
C(4) C(3) C(2) C(7) 9(2) 1_555 1_555 1_555 1_555 yes
C(4) C(3) C(8) C(9) -146(5) 1_555 1_555 1_555 1_555 yes
C(4) C(3) C(8) C(10) 100(3) 1_555 1_555 1_555 1_555 yes
C(4) C(3) C(8) C(11) -12(5) 1_555 1_555 1_555 1_555 yes
C(4) C(5) C(6) C(7) 2(2) 1_555 1_555 1_555 1_555 yes
C(4) C(5) C(12) C(13) -60(3) 1_555 1_555 1_555 1_555 yes
C(4) C(5) C(12) C(14) 61(3) 1_555 1_555 1_555 1_555 yes
C(4) C(5) C(12) C(15) 177(1) 1_555 1_555 1_555 1_555 yes
C(5) C(4) C(3) C(8) 170(3) 1_555 1_555 1_555 1_555 yes
C(5) C(6) C(7) C(16) -174(1) 1_555 1_555 1_555 1_555 yes
C(6) C(5) C(12) C(13) 114(3) 1_555 1_555 1_555 1_555 yes
C(6) C(5) C(12) C(14) -123(3) 1_555 1_555 1_555 1_555 yes
C(6) C(5) C(12) C(15) -7(3) 1_555 1_555 1_555 1_555 yes
C(6) C(7) C(16) C(17) 61(3) 1_555 1_555 1_555 1_555 yes
C(6) C(7) C(16) C(18) -54(2) 1_555 1_555 1_555 1_555 yes
C(6) C(7) C(16) C(19) -177(2) 1_555 1_555 1_555 1_555 yes
C(7) C(2) C(3) C(8) -164(3) 1_555 1_555 1_555 1_555 yes
C(7) C(6) C(5) C(12) -172(1) 1_555 1_555 1_555 1_555 yes
C(20) P(2) C(26) C(27) 37(1) 1_555 1_555 1_555 1_555 yes
C(20) P(2) C(26) C(31) -147(1) 1_555 1_555 1_555 1_555 yes
C(20) C(21) C(22) C(23) 0(3) 1_555 1_555 1_555 1_555 yes
C(20) C(25) C(24) C(23) -4(2) 1_555 1_555 1_555 1_555 yes
C(21) C(20) P(2) C(26) -150(1) 1_555 1_555 1_555 1_555 yes
C(21) C(20) C(25) C(24) 4(2) 1_555 1_555 1_555 1_555 yes
C(21) C(22) C(23) C(24) 0(3) 1_555 1_555 1_555 1_555 yes
C(22) C(21) C(20) C(25) -2(2) 1_555 1_555 1_555 1_555 yes
C(22) C(23) C(24) C(25) 1(2) 1_555 1_555 1_555 1_555 yes
C(25) C(20) P(2) C(26) 39(1) 1_555 1_555 1_555 1_555 yes
C(26) C(27) C(28) C(29) 0(2) 1_555 1_555 1_555 1_555 yes
C(26) C(31) C(30) C(29) 1(2) 1_555 1_555 1_555 1_555 yes
C(27) C(26) C(31) C(30) -2(2) 1_555 1_555 1_555 1_555 yes
C(27) C(28) C(29) C(30) -1(3) 1_555 1_555 1_555 1_555 yes
C(28) C(27) C(26) C(31) 2(2) 1_555 1_555 1_555 1_555 yes
C(28) C(29) C(30) C(31) 0(3) 1_555 1_555 1_555 1_555 yes
